data_4075606
loop_
_publ_author_name
'Vicente, Jos\'e'
'Arcas, Aurelia'
'G\'alvez-L\'opez, Mar\'ia-Dolores'
'Jones, Peter G.'

_publ_section_title
;
 Bis(2,6-dinitroaryl)platinum(II) Complexes. Cis/Trans
 Isomerization&#x2020;
;
_journal_issue 18
_journal_name_full Organometallics
_journal_page_first 4247
_journal_paper_doi 10.1021/om060398t
_journal_volume 25
_journal_year 2006
_chemical_formula_sum 'C20 H24 N4 O15 Pt S'
_chemical_formula_weight 787.58
_chemical_name_systematic
;
 ?
;
_space_group_IT_number 14
_symmetry_cell_setting monoclinic
_symmetry_space_group_name_Hall '-P 2ybc'
_symmetry_space_group_name_H-M 'P 1 21/c 1'
_atom_sites_solution_hydrogens geom
_atom_sites_solution_primary Patterson
_atom_sites_solution_secondary difmap
_audit_creation_method SHELXL-97
_cell_angle_alpha 90.00
_cell_angle_beta 103.794(3)
_cell_angle_gamma 90.00
_cell_formula_units_Z 4
_cell_length_a 9.3407(8)
_cell_length_b 34.741(3)
_cell_length_c 8.6000(6)
_cell_measurement_reflns_used 6761
_cell_measurement_temperature 143(2)
_cell_measurement_theta_max 28
_cell_measurement_theta_min 2
_cell_volume 2710.3(4)
_computing_cell_refinement 'Bruker SMART'
_computing_data_collection 'Bruker SMART'
_computing_data_reduction 'Bruker SMART'
_computing_molecular_graphics 'Siemens XP'
_computing_publication_material SHELXL-97
_computing_structure_refinement 'SHELXL-97 (Sheldrick, 1997)'
_computing_structure_solution 'SHELXS-97 (Sheldrick, 1990)'
_diffrn_ambient_temperature 143(2)
_diffrn_detector_area_resol_mean 8.192
_diffrn_measured_fraction_theta_full 1.000
_diffrn_measured_fraction_theta_max 0.999
_diffrn_measurement_device_type 'Bruker SMART 1000 CCD'
_diffrn_measurement_method '\w- and \f-scan'
_diffrn_radiation_monochromator graphite
_diffrn_radiation_source 'fine-focus sealed tube'
_diffrn_radiation_type MoK\a
_diffrn_radiation_wavelength 0.71073
_diffrn_reflns_av_R_equivalents 0.0448
_diffrn_reflns_av_sigmaI/netI 0.0221
_diffrn_reflns_limit_h_max 13
_diffrn_reflns_limit_h_min -13
_diffrn_reflns_limit_k_max 49
_diffrn_reflns_limit_k_min -49
_diffrn_reflns_limit_l_max 12
_diffrn_reflns_limit_l_min -12
_diffrn_reflns_number 59825
_diffrn_reflns_theta_full 30.00
_diffrn_reflns_theta_max 30.51
_diffrn_reflns_theta_min 1.17
_exptl_absorpt_coefficient_mu 5.334
_exptl_absorpt_correction_T_max 0.5976
_exptl_absorpt_correction_T_min 0.2839
_exptl_absorpt_correction_type numerical
_exptl_absorpt_process_details XPREP
_exptl_crystal_colour orange
_exptl_crystal_density_diffrn 1.930
_exptl_crystal_density_method 'not measured'
_exptl_crystal_description tablet
_exptl_crystal_F_000 1544
_exptl_crystal_size_max 0.22
_exptl_crystal_size_mid 0.19
_exptl_crystal_size_min 0.09
_refine_diff_density_max 1.300
_refine_diff_density_min -2.971
_refine_diff_density_rms 0.119
_refine_ls_extinction_method none
_refine_ls_goodness_of_fit_ref 1.230
_refine_ls_hydrogen_treatment 'rigid methyls'
_refine_ls_matrix_type full
_refine_ls_number_parameters 378
_refine_ls_number_reflns 8272
_refine_ls_number_restraints 86
_refine_ls_restrained_S_all 1.224
_refine_ls_R_factor_all 0.0300
_refine_ls_R_factor_gt 0.0263
_refine_ls_shift/su_max 0.005
_refine_ls_shift/su_mean 0.000
_refine_ls_structure_factor_coef Fsqd
_refine_ls_weighting_details 'calc w=1/[\s^2^(Fo^2^)+(0.0140P)^2^+3.9400P] where P=(Fo^2^+2Fc^2^)/3'
_refine_ls_weighting_scheme calc
_refine_ls_wR_factor_gt 0.0515
_refine_ls_wR_factor_ref 0.0523
_reflns_number_gt 7615
_reflns_number_total 8272
_reflns_threshold_expression >2sigma(I)
_cod_data_source_file om060398tsi20060509_081555.cif
_cod_data_source_block renace
_cod_original_sg_symbol_H-M 'P 21/c'
_cod_database_code 4075606

loop_
_symmetry_equiv_pos_as_xyz
'x, y, z'
'-x, y+1/2, -z+1/2'
'-x, -y, -z'
'x, -y-1/2, z-1/2'

loop_
_atom_site_label
_atom_site_type_symbol
_atom_site_fract_x
_atom_site_fract_y
_atom_site_fract_z
_atom_site_U_iso_or_equiv
_atom_site_adp_type
_atom_site_occupancy
_atom_site_symmetry_multiplicity
_atom_site_calc_flag
_atom_site_refinement_flags
Pt Pt 0.043321(10) 0.381341(3) 0.211265(11) 0.01384(3) Uani 1 1 d .
S S 0.01160(7) 0.442158(18) 0.10500(8) 0.01641(11) Uani 1 1 d .
C1 C -0.0593(4) 0.43648(8) -0.1034(3) 0.0263(6) Uani 1 1 d .
H1A H -0.0869 0.4617 -0.1525 0.032 Uiso 1 1 calc R
H1B H -0.1463 0.4198 -0.1228 0.032 Uiso 1 1 calc R
H1C H 0.0161 0.4248 -0.1506 0.032 Uiso 1 1 calc R
C2 C -0.1405(3) 0.46478(9) 0.1608(4) 0.0271(6) Uani 1 1 d .
H2A H -0.1099 0.4735 0.2722 0.032 Uiso 1 1 calc R
H2B H -0.2216 0.4463 0.1501 0.032 Uiso 1 1 calc R
H2C H -0.1734 0.4869 0.0908 0.032 Uiso 1 1 calc R
O1 O 0.1349(2) 0.46974(6) 0.1313(3) 0.0237(4) Uani 1 1 d .
C11 C 0.0381(3) 0.32556(7) 0.2807(3) 0.0149(4) Uani 1 1 d U
C12 C -0.0967(3) 0.30713(7) 0.2073(3) 0.0167(5) Uani 1 1 d U
C13 C -0.1300(3) 0.26838(8) 0.2332(3) 0.0198(5) Uani 1 1 d U
C14 C -0.0210(3) 0.24592(8) 0.3314(3) 0.0201(5) Uani 1 1 d U
C15 C 0.1160(3) 0.26246(8) 0.4028(3) 0.0192(5) Uani 1 1 d U
C16 C 0.1386(3) 0.30172(8) 0.3774(3) 0.0172(5) Uani 1 1 d U
C17 C -0.3784(3) 0.25908(11) 0.2423(4) 0.0355(8) Uani 1 1 d U
H17A H -0.3477 0.2517 0.3553 0.043 Uiso 1 1 calc R
H17B H -0.4657 0.2442 0.1898 0.043 Uiso 1 1 calc R
H17C H -0.4019 0.2866 0.2343 0.043 Uiso 1 1 calc R
C18 C -0.0781(5) 0.18180(9) 0.2380(4) 0.0381(8) Uani 1 1 d U
H18A H -0.1781 0.1858 0.1720 0.046 Uiso 1 1 calc R
H18B H -0.0691 0.1555 0.2808 0.046 Uiso 1 1 calc R
H18C H -0.0067 0.1856 0.1724 0.046 Uiso 1 1 calc R
C19 C 0.2622(4) 0.20488(9) 0.4638(5) 0.0372(8) Uani 1 1 d U
H19A H 0.1948 0.1870 0.4983 0.045 Uiso 1 1 calc R
H19B H 0.3639 0.1988 0.5194 0.045 Uiso 1 1 calc R
H19C H 0.2510 0.2025 0.3479 0.045 Uiso 1 1 calc R
N11 N -0.1978(2) 0.32956(6) 0.0905(3) 0.0175(4) Uani 1 1 d U
N12 N 0.2880(3) 0.31537(7) 0.4566(3) 0.0216(5) Uani 1 1 d U
O11 O -0.1588(2) 0.36442(5) 0.0684(2) 0.0195(4) Uani 1 1 d U
O12 O -0.3132(2) 0.31756(6) 0.0099(2) 0.0238(4) Uani 1 1 d U
O13 O -0.2602(2) 0.25132(6) 0.1650(3) 0.0278(5) Uani 1 1 d U
O14 O -0.0493(2) 0.20892(6) 0.3683(2) 0.0248(4) Uani 1 1 d U
O15 O 0.2280(2) 0.24383(6) 0.5016(3) 0.0290(5) Uani 1 1 d U
O16 O 0.3086(3) 0.32701(7) 0.5940(3) 0.0339(5) Uani 1 1 d U
O17 O 0.3823(2) 0.31317(7) 0.3796(3) 0.0326(5) Uani 1 1 d U
C21 C 0.2363(3) 0.39900(7) 0.3480(3) 0.0139(4) Uani 1 1 d U
C22 C 0.2480(3) 0.41552(7) 0.4978(3) 0.0157(4) Uani 1 1 d U
C23 C 0.3747(3) 0.43159(8) 0.5957(3) 0.0183(5) Uani 1 1 d U
C24 C 0.5039(3) 0.43087(8) 0.5407(3) 0.0189(5) Uani 1 1 d U
C25 C 0.5024(3) 0.41288(7) 0.3951(3) 0.0171(5) Uani 1 1 d U
C26 C 0.3706(3) 0.39818(7) 0.3011(3) 0.0158(4) Uani 1 1 d U
C27 C 0.4735(4) 0.44487(13) 0.8762(4) 0.0406(9) Uani 1 1 d U
H27A H 0.5114 0.4185 0.8832 0.049 Uiso 1 1 calc R
H27B H 0.4331 0.4503 0.9692 0.049 Uiso 1 1 calc R
H27C H 0.5538 0.4629 0.8746 0.049 Uiso 1 1 calc R
C28 C 0.6893(3) 0.47854(8) 0.5551(4) 0.0264(6) Uani 1 1 d U
H28A H 0.6236 0.4841 0.4505 0.032 Uiso 1 1 calc R
H28B H 0.7866 0.4711 0.5407 0.032 Uiso 1 1 calc R
H28C H 0.6990 0.5015 0.6228 0.032 Uiso 1 1 calc R
C29 C 0.7321(3) 0.38395(10) 0.4265(4) 0.0309(7) Uani 1 1 d U
H29A H 0.7548 0.3893 0.5416 0.037 Uiso 1 1 calc R
H29B H 0.8230 0.3849 0.3886 0.037 Uiso 1 1 calc R
H29C H 0.6881 0.3583 0.4063 0.037 Uiso 1 1 calc R
N21 N 0.1146(2) 0.41837(7) 0.5603(3) 0.0204(4) Uani 1 1 d U
N22 N 0.3739(2) 0.38158(7) 0.1453(3) 0.0193(4) Uani 1 1 d U
O21 O 0.0464(3) 0.44876(7) 0.5401(3) 0.0352(5) Uani 1 1 d U
O22 O 0.0800(3) 0.39073(7) 0.6299(3) 0.0342(5) Uani 1 1 d U
O23 O 0.3595(2) 0.44920(6) 0.7320(2) 0.0257(4) Uani 1 1 d U
O24 O 0.6290(2) 0.44754(7) 0.6304(2) 0.0269(4) Uani 1 1 d U
O25 O 0.6297(2) 0.41233(6) 0.3425(2) 0.0217(4) Uani 1 1 d U
O26 O 0.2697(2) 0.38825(6) 0.0304(2) 0.0262(4) Uani 1 1 d U
O27 O 0.4799(2) 0.36148(6) 0.1359(3) 0.0276(5) Uani 1 1 d U

loop_
_atom_site_aniso_label
_atom_site_aniso_U_11
_atom_site_aniso_U_22
_atom_site_aniso_U_33
_atom_site_aniso_U_23
_atom_site_aniso_U_13
_atom_site_aniso_U_12
Pt 0.01260(4) 0.01244(4) 0.01547(4) 0.00011(4) 0.00133(3) -0.00064(3)
S 0.0181(3) 0.0133(3) 0.0167(3) 0.0009(2) 0.0020(2) -0.0003(2)
C1 0.0393(16) 0.0190(13) 0.0163(12) 0.0008(10) -0.0019(11) 0.0010(12)
C2 0.0285(14) 0.0226(14) 0.0319(15) 0.0066(12) 0.0110(12) 0.0084(11)
O1 0.0236(9) 0.0168(9) 0.0289(10) 0.0024(8) 0.0025(8) -0.0051(8)
C11 0.0153(10) 0.0149(11) 0.0154(11) -0.0010(8) 0.0053(9) -0.0013(9)
C12 0.0154(11) 0.0153(11) 0.0189(12) -0.0003(9) 0.0035(9) 0.0002(9)
C13 0.0193(12) 0.0176(12) 0.0237(13) -0.0031(10) 0.0074(10) -0.0035(9)
C14 0.0259(13) 0.0139(11) 0.0228(13) 0.0004(9) 0.0106(10) -0.0016(10)
C15 0.0235(12) 0.0154(11) 0.0193(12) 0.0033(9) 0.0063(10) 0.0029(9)
C16 0.0167(11) 0.0165(12) 0.0183(12) 0.0004(9) 0.0038(9) -0.0002(9)
C17 0.0203(14) 0.045(2) 0.0424(19) 0.0122(15) 0.0094(13) -0.0058(13)
C18 0.061(2) 0.0183(14) 0.0372(18) -0.0057(13) 0.0149(16) -0.0056(15)
C19 0.0403(18) 0.0213(15) 0.046(2) 0.0039(14) 0.0032(15) 0.0116(13)
N11 0.0154(9) 0.0173(10) 0.0198(10) -0.0036(8) 0.0038(8) -0.0019(8)
N12 0.0194(10) 0.0156(11) 0.0270(12) 0.0045(9) 0.0000(9) 0.0011(8)
O11 0.0172(8) 0.0137(9) 0.0247(9) 0.0011(7) -0.0009(7) -0.0020(7)
O12 0.0154(9) 0.0245(10) 0.0290(11) -0.0056(8) 0.0003(8) -0.0041(7)
O13 0.0216(9) 0.0202(10) 0.0408(12) -0.0064(9) 0.0056(9) -0.0090(8)
O14 0.0370(11) 0.0139(9) 0.0265(10) 0.0010(7) 0.0135(9) -0.0040(8)
O15 0.0328(11) 0.0174(10) 0.0313(11) 0.0055(8) -0.0031(9) 0.0045(8)
O16 0.0353(12) 0.0369(13) 0.0241(11) -0.0014(9) -0.0036(9) -0.0036(10)
O17 0.0199(10) 0.0332(12) 0.0454(14) 0.0011(10) 0.0093(9) 0.0001(9)
C21 0.0142(10) 0.0110(10) 0.0162(11) 0.0010(8) 0.0034(9) 0.0002(8)
C22 0.0145(10) 0.0154(11) 0.0177(11) -0.0001(9) 0.0048(9) -0.0004(9)
C23 0.0188(11) 0.0191(12) 0.0171(11) -0.0011(9) 0.0045(9) -0.0022(9)
C24 0.0144(11) 0.0210(13) 0.0198(12) 0.0013(10) 0.0013(9) -0.0033(9)
C25 0.0153(10) 0.0151(11) 0.0214(12) 0.0009(9) 0.0053(9) -0.0012(9)
C26 0.0171(11) 0.0145(11) 0.0159(11) -0.0014(9) 0.0042(9) -0.0003(9)
C27 0.0330(17) 0.069(3) 0.0171(14) -0.0052(15) 0.0018(12) -0.0098(17)
C28 0.0222(13) 0.0204(13) 0.0345(16) -0.0016(11) 0.0028(12) -0.0056(11)
C29 0.0175(12) 0.0383(18) 0.0375(17) -0.0018(14) 0.0075(12) 0.0067(12)
N21 0.0168(10) 0.0280(12) 0.0165(10) -0.0043(9) 0.0040(8) -0.0026(9)
N22 0.0185(10) 0.0184(10) 0.0228(11) -0.0035(9) 0.0084(8) -0.0031(9)
O21 0.0293(11) 0.0413(14) 0.0390(13) 0.0065(11) 0.0159(10) 0.0160(10)
O22 0.0362(12) 0.0336(13) 0.0402(13) 0.0005(10) 0.0236(11) -0.0073(10)
O23 0.0260(10) 0.0330(12) 0.0176(9) -0.0088(8) 0.0041(8) -0.0042(9)
O24 0.0210(9) 0.0345(12) 0.0220(10) 0.0002(9) -0.0014(8) -0.0134(9)
O25 0.0146(8) 0.0243(10) 0.0278(10) -0.0001(8) 0.0080(7) -0.0014(7)
O26 0.0299(11) 0.0284(11) 0.0181(9) -0.0055(8) 0.0013(8) 0.0033(8)
O27 0.0227(10) 0.0270(11) 0.0358(12) -0.0092(9) 0.0123(9) 0.0030(8)

loop_
_atom_type_symbol
_atom_type_description
_atom_type_scat_dispersion_real
_atom_type_scat_dispersion_imag
_atom_type_scat_source
C C 0.0033 0.0016 'International Tables Vol C Tables 4.2.6.8 and 6.1.1.4'
H H 0.0000 0.0000 'International Tables Vol C Tables 4.2.6.8 and 6.1.1.4'
N N 0.0061 0.0033 'International Tables Vol C Tables 4.2.6.8 and 6.1.1.4'
O O 0.0106 0.0060 'International Tables Vol C Tables 4.2.6.8 and 6.1.1.4'
S S 0.1246 0.1234 'International Tables Vol C Tables 4.2.6.8 and 6.1.1.4'
Pt Pt -1.7033 8.3905 'International Tables Vol C Tables 4.2.6.8 and 6.1.1.4'

loop_
_exptl_crystal_face_index_h
_exptl_crystal_face_index_k
_exptl_crystal_face_index_l
_exptl_crystal_face_perp_dist
0.00 1.00 0.00 0.0440
0.00 -1.00 0.00 0.0620
1.00 1.00 0.00 0.0750
-1.00 1.00 0.00 0.0970
0.00 1.00 1.00 0.1140
0.00 -1.00 -1.00 0.1200
0.00 1.00 -1.00 0.1100

loop_
_geom_angle_atom_site_label_1
_geom_angle_atom_site_label_2
_geom_angle_atom_site_label_3
_geom_angle
C21 Pt C11 101.61(10)
C21 Pt O11 178.57(8)
C11 Pt O11 79.74(9)
C21 Pt S 87.96(7)
C11 Pt S 170.44(7)
O11 Pt S 90.70(5)
O1 S C1 108.55(14)
O1 S C2 108.37(14)
C1 S C2 101.08(15)
O1 S Pt 121.08(9)
C1 S Pt 106.43(10)
C2 S Pt 109.49(10)
C16 C11 C12 113.7(2)
C16 C11 Pt 133.83(19)
C12 C11 Pt 112.35(18)
C13 C12 C11 124.4(2)
C13 C12 N11 119.8(2)
C11 C12 N11 115.6(2)
O13 C13 C14 117.9(2)
O13 C13 C12 123.9(3)
C14 C13 C12 118.2(2)
O14 C14 C13 120.9(2)
O14 C14 C15 119.4(2)
C13 C14 C15 119.5(2)
O15 C15 C14 124.7(2)
O15 C15 C16 116.2(2)
C14 C15 C16 119.0(2)
C11 C16 C15 125.0(2)
C11 C16 N12 121.3(2)
C15 C16 N12 113.6(2)
O12 N11 O11 118.9(2)
O12 N11 C12 124.2(2)
O11 N11 C12 116.8(2)
O16 N12 O17 125.2(3)
O16 N12 C16 117.8(2)
O17 N12 C16 116.9(2)
N11 O11 Pt 115.26(15)
C13 O13 C17 115.2(2)
C14 O14 C18 116.5(2)
C15 O15 C19 119.2(2)
C22 C21 C26 113.3(2)
C22 C21 Pt 122.16(18)
C26 C21 Pt 124.45(18)
C21 C22 C23 126.3(2)
C21 C22 N21 118.6(2)
C23 C22 N21 115.0(2)
O23 C23 C22 116.9(2)
O23 C23 C24 125.2(2)
C22 C23 C24 117.7(2)
O24 C24 C25 121.4(2)
O24 C24 C23 119.5(2)
C25 C24 C23 119.1(2)
O25 C25 C24 118.6(2)
O25 C25 C26 121.2(2)
C24 C25 C26 120.1(2)
C25 C26 C21 123.3(2)
C25 C26 N22 117.7(2)
C21 C26 N22 119.0(2)
O22 N21 O21 124.1(2)
O22 N21 C22 118.3(2)
O21 N21 C22 117.6(2)
O27 N22 O26 123.2(2)
O27 N22 C26 118.5(2)
O26 N22 C26 118.3(2)
C23 O23 C27 119.2(2)
C24 O24 C28 115.9(2)
C25 O25 C29 111.6(2)

loop_
_geom_bond_atom_site_label_1
_geom_bond_atom_site_label_2
_geom_bond_distance
Pt C21 1.999(2)
Pt C11 2.032(3)
Pt O11 2.0770(18)
Pt S 2.2930(6)
S O1 1.474(2)
S C1 1.768(3)
S C2 1.787(3)
C11 C16 1.373(3)
C11 C12 1.420(3)
C12 C13 1.411(4)
C12 N11 1.433(3)
C13 O13 1.354(3)
C13 C14 1.396(4)
C14 O14 1.365(3)
C14 C15 1.403(4)
C15 O15 1.346(3)
C15 C16 1.405(4)
C16 N12 1.478(3)
C17 O13 1.444(4)
C18 O14 1.439(4)
C19 O15 1.445(4)
N11 O12 1.209(3)
N11 O11 1.291(3)
N12 O16 1.220(3)
N12 O17 1.224(3)
C21 C22 1.391(3)
C21 C26 1.406(3)
C22 C23 1.395(3)
C22 N21 1.474(3)
C23 O23 1.359(3)
C23 C24 1.398(4)
C24 O24 1.366(3)
C24 C25 1.396(4)
C25 O25 1.369(3)
C25 C26 1.399(3)
C26 N22 1.465(3)
C27 O23 1.437(4)
C28 O24 1.439(4)
C29 O25 1.442(4)
N21 O22 1.216(3)
N21 O21 1.224(3)
N22 O27 1.229(3)
N22 O26 1.233(3)

loop_
_geom_hbond_atom_site_label_D
_geom_hbond_atom_site_label_H
_geom_hbond_atom_site_label_A
_geom_hbond_distance_DH
_geom_hbond_distance_HA
_geom_hbond_distance_DA
_geom_hbond_angle_DHA
_geom_hbond_site_symmetry_A
C1 H1A O1 0.98 2.44 3.330(4) 151.1 3_565
C2 H2C O1 0.98 2.52 3.399(4) 148.5 3_565
C28 H28C O1 0.98 2.51 3.330(4) 140.8 3_666
C17 H17A O13 0.98 2.59 3.557(4) 167.1 4_566
C19 H19C O16 0.98 2.58 3.491(4) 154.2 4_565
C28 H28B O21 0.98 2.55 3.523(4) 172.7 1_655
C19 H19B O27 0.98 2.46 3.194(4) 131.7 4_566
C29 H29B Pt 0.98 2.84 3.801(3) 166.6 1_655
